data_7015542
loop_
_publ_author_name
'Katsenis, Athanassios D.'
'Kessler, Vadim G.'
'Papaefstathiou, Giannis S.'

_publ_section_title
;
 High-spin Ni(II) clusters: triangles and planar tetranuclear
 complexes.
;
_journal_issue 17
_journal_name_full 'Dalton transactions (Cambridge, England : 2003)'
_journal_page_first 4590
_journal_page_last 4598
_journal_paper_doi 10.1039/c0dt01705a
_journal_volume 40
_journal_year 2011
_chemical_formula_sum 'C50 H50.5 I1.5 N8.5 Ni3 O11.5'
_chemical_formula_weight 1320.97
_chemical_name_systematic
;
?
;
_space_group_IT_number 14
_symmetry_cell_setting monoclinic
_symmetry_space_group_name_Hall '-P 2ybc'
_symmetry_space_group_name_H-M 'P 1 21/c 1'
_atom_sites_solution_hydrogens geom
_atom_sites_solution_primary direct
_atom_sites_solution_secondary difmap
_audit_creation_method SHELXL-97
_cell_angle_alpha 90.00
_cell_angle_beta 101.010(2)
_cell_angle_gamma 90.00
_cell_formula_units_Z 4
_cell_length_a 24.0128(12)
_cell_length_b 15.6980(7)
_cell_length_c 15.7309(7)
_cell_measurement_reflns_used 9968
_cell_measurement_temperature 296(2)
_cell_measurement_theta_max 24.18
_cell_measurement_theta_min 3.11
_cell_volume 5820.7(5)
_computing_cell_refinement 'Bruker SAINT'
_computing_data_collection 'Bruker APEX2'
_computing_data_reduction 'Bruker SAINT'
_computing_molecular_graphics 'Bruker SHELXTL'
_computing_publication_material 'Bruker SHELXTL'
_computing_structure_refinement 'SHELXL-97 (Sheldrick, 2008)'
_computing_structure_solution 'SHELXS-97 (Sheldrick, 2008)'
_diffrn_ambient_temperature 296(2)
_diffrn_measured_fraction_theta_full 0.988
_diffrn_measured_fraction_theta_max 0.988
_diffrn_measurement_device_type 'Bruker SMART Apex2 CCD'
_diffrn_measurement_method 'Omega scan'
_diffrn_radiation_monochromator graphite
_diffrn_radiation_source 'fine-focus sealed tube'
_diffrn_radiation_type MoK\a
_diffrn_radiation_wavelength 0.71073
_diffrn_reflns_av_R_equivalents 0.0325
_diffrn_reflns_av_sigmaI/netI 0.0357
_diffrn_reflns_limit_h_max 27
_diffrn_reflns_limit_h_min -26
_diffrn_reflns_limit_k_max 16
_diffrn_reflns_limit_k_min -18
_diffrn_reflns_limit_l_max 18
_diffrn_reflns_limit_l_min -16
_diffrn_reflns_number 33783
_diffrn_reflns_theta_full 24.28
_diffrn_reflns_theta_max 24.28
_diffrn_reflns_theta_min 3.11
_exptl_absorpt_coefficient_mu 1.818
_exptl_absorpt_correction_T_max 0.7356
_exptl_absorpt_correction_T_min 0.5687
_exptl_absorpt_correction_type multi-scan
_exptl_absorpt_process_details 'Bruker SADABS'
_exptl_crystal_colour green
_exptl_crystal_density_diffrn 1.507
_exptl_crystal_density_meas ?
_exptl_crystal_density_method 'not measured'
_exptl_crystal_description block
_exptl_crystal_F_000 2662
_exptl_crystal_size_max 0.35
_exptl_crystal_size_mid 0.28
_exptl_crystal_size_min 0.18
_refine_diff_density_max 0.874
_refine_diff_density_min -1.947
_refine_diff_density_rms 0.129
_refine_ls_extinction_coef none
_refine_ls_extinction_method none
_refine_ls_goodness_of_fit_ref 1.077
_refine_ls_hydrogen_treatment constr
_refine_ls_matrix_type full
_refine_ls_number_parameters 674
_refine_ls_number_reflns 9334
_refine_ls_number_restraints 11
_refine_ls_restrained_S_all 1.077
_refine_ls_R_factor_all 0.0991
_refine_ls_R_factor_gt 0.0778
_refine_ls_shift/su_max 0.013
_refine_ls_shift/su_mean 0.000
_refine_ls_structure_factor_coef Fsqd
_refine_ls_weighting_details 'calc w=1/[\s^2^(Fo^2^)+(0.0781P)^2^+54.4382P] where P=(Fo^2^+2Fc^2^)/3'
_refine_ls_weighting_scheme calc
_refine_ls_wR_factor_gt 0.2088
_refine_ls_wR_factor_ref 0.2183
_reflns_number_gt 7202
_reflns_number_total 9334
_reflns_threshold_expression >2sigma(I)
_cod_data_source_file c0dt01705a.txt
_cod_data_source_block tdk647ma
_cod_depositor_comments
;
The following automatic conversions were performed:
'_symmetry_cell_setting' value 'Monoclinic' changed to 'monoclinic'
according to '/home/saulius/struct/CIF-dictionaries/cif_core.dic'
dictionary named 'cif_core.dic' version 2.4.1 from
2010-06-29.

'_exptl_absorpt_correction_type' value 'Multi-scan' changed
to 'multi-scan' according to
'/home/saulius/struct/CIF-dictionaries/cif_core.dic' dictionary named
'cif_core.dic' version 2.4.1 from 2010-06-29.

Automatic conversion script
Id: cif_fix_enum 1555 2011-01-17 13:19:09Z saulius 

The following automatic conversions were performed:

'_exptl_crystal_density_meas' value 'not measured' was changed to '?'
- the value is perceived as not measured.

Automatic conversion script
Id: cif_fix_values 3008 2015-01-20 13:52:24Z robertas 
;
_cod_original_sg_symbol_H-M P2(1)/c
_cod_original_formula_sum 'C50 H50.50 I1.50 N8.50 Ni3 O11.50'
_cod_database_code 7015542

loop_
_symmetry_equiv_pos_as_xyz
'x, y, z'
'-x, y+1/2, -z+1/2'
'-x, -y, -z'
'x, -y-1/2, z-1/2'

loop_
_atom_site_label
_atom_site_type_symbol
_atom_site_fract_x
_atom_site_fract_y
_atom_site_fract_z
_atom_site_U_iso_or_equiv
_atom_site_adp_type
_atom_site_occupancy
_atom_site_symmetry_multiplicity
_atom_site_calc_flag
_atom_site_refinement_flags
_atom_site_disorder_assembly
_atom_site_disorder_group
Ni1 Ni 0.18957(4) 0.98339(6) -0.26451(6) 0.0311(2) Uani 1 1 d . . .
Ni2 Ni 0.30990(4) 1.05406(6) -0.16618(6) 0.0341(3) Uani 1 1 d . . .
Ni3 Ni 0.25491(5) 0.90937(8) -0.11457(7) 0.0504(3) Uani 1 1 d . . .
I1 I 0.39025(4) 0.05967(6) 0.37334(7) 0.0919(3) Uani 1 1 d . . .
I2A I 0.0984(6) 0.4532(8) -0.1873(16) 0.342(19) Uani 0.327(6) 1 d P . .
I2B I 0.1033(2) 0.4617(3) -0.2304(7) 0.121(3) Uani 0.327(6) 1 d P . .
N1 N 0.2147(3) 1.0473(4) -0.3669(4) 0.0370(15) Uani 1 1 d . . .
N2 N 0.3750(3) 1.0321(5) -0.2305(5) 0.0446(17) Uani 1 1 d . . .
N3 N 0.1515(3) 0.8818(4) -0.3383(4) 0.0382(15) Uani 1 1 d . . .
N4 N 0.2513(3) 0.7825(5) -0.1245(4) 0.0456(17) Uani 1 1 d . . .
N5 N 0.1238(3) 1.0617(4) -0.2528(4) 0.0391(15) Uani 1 1 d . . .
N6 N 0.2801(3) 1.1666(4) -0.2291(4) 0.0411(16) Uani 1 1 d . . .
N7 N 0.3519(3) 1.1151(4) -0.0551(4) 0.0427(16) Uani 1 1 d . . .
N8 N 0.2582(3) 0.9226(5) 0.0137(4) 0.0462(17) Uani 1 1 d . . .
O1 O 0.2733(2) 0.9509(3) -0.2480(3) 0.0347(12) Uani 1 1 d . . .
O2 O 0.2879(3) 0.8798(4) -0.3731(4) 0.0520(16) Uani 1 1 d . . .
O3 O 0.1751(2) 0.9005(3) -0.1704(3) 0.0345(12) Uani 1 1 d . . .
O4 O 0.1071(2) 0.7980(4) -0.1565(4) 0.0449(14) Uani 1 1 d . . .
O5 O 0.2272(2) 1.0546(3) -0.1533(3) 0.0310(11) Uani 1 1 d . . .
O6 O 0.2093(3) 1.1728(3) -0.0738(3) 0.0466(14) Uani 1 1 d . . .
O7 O 0.3321(2) 0.9526(3) -0.0834(3) 0.0389(12) Uani 1 1 d . . .
O8 O 0.3987(3) 0.9157(4) 0.0382(4) 0.0616(18) Uani 1 1 d . . .
C1 C 0.1843(4) 1.1050(6) -0.4194(6) 0.052(2) Uani 1 1 d . . .
H1 H 0.1488 1.1207 -0.4091 0.062 Uiso 1 1 calc R . .
C2 C 0.2035(5) 1.1416(6) -0.4876(6) 0.062(3) Uani 1 1 d . . .
H2 H 0.1820 1.1829 -0.5215 0.074 Uiso 1 1 calc R . .
C3 C 0.2544(5) 1.1167(6) -0.5048(6) 0.063(3) Uani 1 1 d . . .
H3 H 0.2674 1.1399 -0.5517 0.076 Uiso 1 1 calc R . .
C4 C 0.2865(4) 1.0575(5) -0.4533(5) 0.048(2) Uani 1 1 d . . .
H4 H 0.3217 1.0408 -0.4638 0.058 Uiso 1 1 calc R . .
C5 C 0.2647(4) 1.0228(5) -0.3845(5) 0.0406(19) Uani 1 1 d . . .
C6 C 0.2957(4) 0.9551(5) -0.3230(5) 0.0408(19) Uani 1 1 d . . .
C7 C 0.3596(4) 0.9779(6) -0.2992(6) 0.047(2) Uani 1 1 d . . .
C8 C 0.3987(5) 0.9505(8) -0.3477(8) 0.073(3) Uani 1 1 d . . .
H8 H 0.3877 0.9139 -0.3944 0.088 Uiso 1 1 calc R . .
C9 C 0.4542(6) 0.9783(11) -0.3259(10) 0.099(5) Uani 1 1 d . . .
H9 H 0.4812 0.9606 -0.3573 0.119 Uiso 1 1 calc R . .
C10 C 0.4686(5) 1.0325(10) -0.2567(10) 0.090(4) Uani 1 1 d . . .
H10 H 0.5056 1.0525 -0.2411 0.108 Uiso 1 1 calc R . .
C11 C 0.4280(4) 1.0573(7) -0.2104(7) 0.062(3) Uani 1 1 d . . .
H11 H 0.4386 1.0932 -0.1631 0.074 Uiso 1 1 calc R . .
C12 C 0.3050(6) 0.8033(6) -0.3242(7) 0.076(3) Uani 1 1 d . . .
H12A H 0.2983 0.7548 -0.3620 0.114 Uiso 1 1 calc R . .
H12B H 0.2835 0.7975 -0.2790 0.114 Uiso 1 1 calc R . .
H12C H 0.3447 0.8066 -0.2991 0.114 Uiso 1 1 calc R . .
C13 C 0.1381(4) 0.8801(6) -0.4242(5) 0.054(2) Uani 1 1 d . . .
H13 H 0.1472 0.9270 -0.4551 0.065 Uiso 1 1 calc R . .
C14 C 0.1111(5) 0.8110(7) -0.4698(6) 0.062(3) Uani 1 1 d . . .
H14 H 0.1029 0.8110 -0.5300 0.075 Uiso 1 1 calc R . .
C15 C 0.0969(4) 0.7428(6) -0.4239(6) 0.060(3) Uani 1 1 d . . .
H15 H 0.0779 0.6964 -0.4525 0.072 Uiso 1 1 calc R . .
C16 C 0.1112(4) 0.7439(6) -0.3344(6) 0.046(2) Uani 1 1 d . . .
H16 H 0.1022 0.6979 -0.3023 0.056 Uiso 1 1 calc R . .
C17 C 0.1391(3) 0.8145(5) -0.2929(5) 0.0365(17) Uani 1 1 d . . .
C18 C 0.1554(3) 0.8202(5) -0.1944(5) 0.0354(17) Uani 1 1 d . . .
C19 C 0.1993(4) 0.7525(5) -0.1558(5) 0.0374(18) Uani 1 1 d . . .
C20 C 0.1869(4) 0.6664(5) -0.1510(6) 0.050(2) Uani 1 1 d . . .
H20 H 0.1507 0.6456 -0.1724 0.060 Uiso 1 1 calc R . .
C21 C 0.2304(6) 0.6126(6) -0.1131(6) 0.065(3) Uani 1 1 d . . .
H21 H 0.2230 0.5548 -0.1084 0.077 Uiso 1 1 calc R . .
C22 C 0.2827(5) 0.6416(7) -0.0833(7) 0.064(3) Uani 1 1 d . . .
H22 H 0.3119 0.6051 -0.0590 0.077 Uiso 1 1 calc R . .
C23 C 0.2914(4) 0.7258(7) -0.0899(6) 0.063(3) Uani 1 1 d . . .
H23 H 0.3278 0.7464 -0.0690 0.075 Uiso 1 1 calc R . .
C24 C 0.0618(4) 0.8579(7) -0.1739(8) 0.065(3) Uani 1 1 d . . .
H24A H 0.0312 0.8392 -0.1471 0.098 Uiso 1 1 calc R . .
H24B H 0.0487 0.8625 -0.2353 0.098 Uiso 1 1 calc R . .
H24C H 0.0750 0.9125 -0.1509 0.098 Uiso 1 1 calc R . .
C25 C 0.0697(4) 1.0536(6) -0.2911(6) 0.055(2) Uani 1 1 d . . .
H25 H 0.0600 1.0099 -0.3311 0.066 Uiso 1 1 calc R . .
C26 C 0.0270(4) 1.1074(8) -0.2741(8) 0.076(3) Uani 1 1 d . . .
H26 H -0.0107 1.0988 -0.3003 0.091 Uiso 1 1 calc R . .
C27 C 0.0426(4) 1.1741(8) -0.2169(9) 0.080(4) Uani 1 1 d . . .
H27 H 0.0156 1.2134 -0.2070 0.096 Uiso 1 1 calc R . .
C28 C 0.0990(4) 1.1823(6) -0.1742(7) 0.062(3) Uani 1 1 d . . .
H28 H 0.1097 1.2245 -0.1327 0.074 Uiso 1 1 calc R . .
C29 C 0.1381(3) 1.1261(5) -0.1955(5) 0.0392(18) Uani 1 1 d . . .
C30 C 0.2024(3) 1.1332(5) -0.1562(5) 0.0369(18) Uani 1 1 d . . .
C31 C 0.2317(3) 1.1953(5) -0.2089(5) 0.0381(18) Uani 1 1 d . . .
C32 C 0.2110(4) 1.2751(5) -0.2335(6) 0.050(2) Uani 1 1 d . . .
H32 H 0.1769 1.2933 -0.2198 0.060 Uiso 1 1 calc R . .
C33 C 0.2404(5) 1.3272(6) -0.2777(7) 0.065(3) Uani 1 1 d . . .
H33 H 0.2273 1.3820 -0.2927 0.077 Uiso 1 1 calc R . .
C34 C 0.2894(5) 1.2984(7) -0.3000(7) 0.063(3) Uani 1 1 d . . .
H34 H 0.3095 1.3324 -0.3320 0.076 Uiso 1 1 calc R . .
C35 C 0.3083(4) 1.2181(6) -0.2741(6) 0.051(2) Uani 1 1 d . . .
H35 H 0.3420 1.1987 -0.2884 0.061 Uiso 1 1 calc R . .
C36 C 0.1922(5) 1.1214(7) -0.0079(6) 0.068(3) Uani 1 1 d . . .
H36A H 0.1981 1.1526 0.0456 0.103 Uiso 1 1 calc R . .
H36B H 0.2143 1.0701 -0.0003 0.103 Uiso 1 1 calc R . .
H36C H 0.1527 1.1072 -0.0248 0.103 Uiso 1 1 calc R . .
C37 C 0.3655(4) 1.1984(6) -0.0472(6) 0.056(2) Uani 1 1 d . . .
H37 H 0.3517 1.2346 -0.0932 0.067 Uiso 1 1 calc R . .
C38 C 0.3989(5) 1.2323(8) 0.0257(7) 0.073(3) Uani 1 1 d . . .
H38 H 0.4070 1.2902 0.0291 0.088 Uiso 1 1 calc R . .
C39 C 0.4196(5) 1.1798(8) 0.0927(7) 0.074(3) Uani 1 1 d . . .
H39 H 0.4424 1.2014 0.1425 0.088 Uiso 1 1 calc R . .
C40 C 0.4067(4) 1.0944(7) 0.0866(6) 0.060(3) Uani 1 1 d . . .
H40 H 0.4214 1.0576 0.1316 0.072 Uiso 1 1 calc R . .
C41 C 0.3715(3) 1.0635(6) 0.0123(5) 0.0425(19) Uani 1 1 d . . .
C42 C 0.3527(3) 0.9704(6) 0.0015(5) 0.043(2) Uani 1 1 d . . .
C43 C 0.3080(4) 0.9507(5) 0.0569(5) 0.0402(19) Uani 1 1 d . . .
C44 C 0.3164(5) 0.9604(6) 0.1468(6) 0.057(2) Uani 1 1 d . . .
H44 H 0.3515 0.9777 0.1776 0.068 Uiso 1 1 calc R . .
C45 C 0.2728(6) 0.9443(7) 0.1891(7) 0.068(3) Uani 1 1 d . . .
H45 H 0.2775 0.9525 0.2486 0.082 Uiso 1 1 calc R . .
C46 C 0.2230(5) 0.9164(7) 0.1435(7) 0.069(3) Uani 1 1 d . . .
H46 H 0.1928 0.9052 0.1710 0.083 Uiso 1 1 calc R . .
C47 C 0.2174(4) 0.9046(7) 0.0557(7) 0.063(3) Uani 1 1 d . . .
H47 H 0.1835 0.8829 0.0248 0.075 Uiso 1 1 calc R . .
C48 C 0.4416(5) 0.9095(10) -0.0108(10) 0.099(4) Uani 1 1 d . . .
H48A H 0.4709 0.8723 0.0179 0.149 Uiso 1 1 calc R . .
H48B H 0.4572 0.9650 -0.0168 0.149 Uiso 1 1 calc R . .
H48C H 0.4259 0.8871 -0.0671 0.149 Uiso 1 1 calc R . .
N10 N 0.0565(13) 0.4210(18) -0.0957(19) 0.144(11) Uiso 0.68(3) 1 d PD . .
O10 O 0.087(9) 0.363(6) -0.110(15) 0.9(3) Uiso 0.327(6) 1 d PD . .
O11 O 0.071(5) 0.493(3) -0.109(6) 0.70(9) Uiso 0.68(3) 1 d PD . .
O12 O 0.0302(16) 0.410(3) -0.038(2) 0.27(2) Uiso 0.68(3) 1 d PD . .
C60 C 0.5238(19) 0.254(3) 0.835(3) 0.278(17) Uiso 1 1 d . . .
C61 C 0.4669(17) 0.838(3) 0.428(4) 0.283(18) Uiso 1 1 d D . .
O60 O 0.4635(10) 0.2577(14) 0.8140(13) 0.230(8) Uiso 1 1 d . . .
O61A O 0.433(2) 0.824(3) 0.354(3) 0.27(3) Uiso 0.52(5) 1 d PD . .
O61B O 0.427(2) 0.859(3) 0.469(3) 0.21(2) Uiso 0.48(5) 1 d PD . .
O10A O 0.0984(14) 0.483(2) -0.280(2) 0.172(17) Uiso 0.673(6) 1 d P . .

loop_
_atom_site_aniso_label
_atom_site_aniso_U_11
_atom_site_aniso_U_22
_atom_site_aniso_U_33
_atom_site_aniso_U_23
_atom_site_aniso_U_13
_atom_site_aniso_U_12
Ni1 0.0366(5) 0.0282(5) 0.0293(5) 0.0014(4) 0.0081(4) -0.0005(4)
Ni2 0.0322(5) 0.0363(6) 0.0344(5) 0.0029(4) 0.0078(4) -0.0010(4)
Ni3 0.0579(7) 0.0492(7) 0.0389(6) 0.0106(5) -0.0035(5) -0.0166(6)
I1 0.0750(6) 0.0981(7) 0.1061(7) -0.0197(5) 0.0265(5) -0.0021(5)
I2A 0.200(14) 0.205(12) 0.54(4) -0.008(12) -0.142(16) 0.083(9)
I2B 0.064(2) 0.0498(18) 0.254(9) -0.017(3) 0.045(4) 0.0030(16)
N1 0.045(4) 0.032(3) 0.033(3) 0.004(3) 0.006(3) -0.001(3)
N2 0.033(4) 0.056(4) 0.049(4) 0.013(4) 0.018(3) 0.005(3)
N3 0.045(4) 0.038(4) 0.033(3) -0.004(3) 0.011(3) -0.002(3)
N4 0.053(4) 0.045(4) 0.039(4) 0.011(3) 0.009(3) 0.006(3)
N5 0.036(4) 0.038(4) 0.044(4) 0.004(3) 0.008(3) 0.000(3)
N6 0.042(4) 0.040(4) 0.040(4) 0.004(3) 0.006(3) -0.009(3)
N7 0.037(4) 0.046(4) 0.043(4) -0.002(3) 0.002(3) -0.007(3)
N8 0.048(4) 0.050(4) 0.039(4) 0.006(3) 0.003(3) -0.005(3)
O1 0.040(3) 0.036(3) 0.031(3) 0.000(2) 0.014(2) 0.004(2)
O2 0.080(5) 0.038(3) 0.044(3) -0.004(3) 0.025(3) 0.004(3)
O3 0.047(3) 0.029(3) 0.031(3) -0.002(2) 0.014(2) -0.005(2)
O4 0.047(3) 0.040(3) 0.055(3) 0.006(3) 0.028(3) -0.004(3)
O5 0.035(3) 0.028(3) 0.029(3) -0.001(2) 0.007(2) 0.001(2)
O6 0.064(4) 0.037(3) 0.039(3) -0.010(3) 0.011(3) 0.004(3)
O7 0.046(3) 0.035(3) 0.034(3) -0.001(2) 0.003(2) 0.004(2)
O8 0.052(4) 0.069(4) 0.059(4) 0.014(3) -0.002(3) 0.015(3)
C1 0.058(6) 0.046(5) 0.050(5) 0.007(4) 0.007(4) -0.001(4)
C2 0.095(8) 0.044(5) 0.045(5) 0.020(4) 0.010(5) -0.004(5)
C3 0.090(8) 0.056(6) 0.049(5) 0.017(5) 0.025(5) -0.018(6)
C4 0.062(6) 0.043(5) 0.042(5) 0.005(4) 0.018(4) -0.010(4)
C5 0.050(5) 0.038(4) 0.034(4) 0.000(3) 0.008(4) -0.008(4)
C6 0.043(5) 0.039(5) 0.043(4) -0.007(4) 0.015(4) 0.003(4)
C7 0.046(5) 0.046(5) 0.057(5) 0.011(4) 0.030(4) 0.007(4)
C8 0.056(7) 0.095(9) 0.078(7) -0.015(6) 0.031(6) 0.008(6)
C9 0.064(8) 0.134(13) 0.113(11) -0.015(10) 0.049(8) 0.012(8)
C10 0.036(6) 0.116(11) 0.122(11) 0.022(9) 0.026(7) 0.003(6)
C11 0.059(7) 0.062(6) 0.063(6) 0.004(5) 0.010(5) -0.011(5)
C12 0.113(10) 0.040(5) 0.078(7) -0.005(5) 0.027(7) 0.015(6)
C13 0.065(6) 0.062(6) 0.035(5) -0.003(4) 0.010(4) -0.017(5)
C14 0.077(7) 0.069(7) 0.039(5) -0.015(5) 0.005(5) -0.008(6)
C15 0.065(6) 0.048(6) 0.063(6) -0.021(5) 0.000(5) -0.007(5)
C16 0.052(5) 0.039(5) 0.048(5) -0.004(4) 0.009(4) -0.007(4)
C17 0.034(4) 0.038(4) 0.039(4) -0.005(3) 0.008(3) 0.004(3)
C18 0.043(4) 0.030(4) 0.035(4) -0.003(3) 0.013(3) -0.006(3)
C19 0.053(5) 0.033(4) 0.030(4) -0.002(3) 0.016(4) 0.003(4)
C20 0.066(6) 0.035(5) 0.050(5) 0.001(4) 0.018(4) 0.003(4)
C21 0.112(10) 0.041(5) 0.045(5) 0.012(4) 0.025(6) 0.013(6)
C22 0.077(8) 0.061(7) 0.056(6) 0.018(5) 0.016(5) 0.028(6)
C23 0.058(6) 0.079(8) 0.050(5) 0.012(5) 0.010(5) 0.013(5)
C24 0.054(6) 0.059(6) 0.092(8) 0.012(6) 0.039(6) 0.000(5)
C25 0.050(6) 0.048(5) 0.062(6) 0.001(4) -0.001(5) -0.005(4)
C26 0.037(5) 0.082(8) 0.104(9) 0.006(7) 0.003(6) 0.010(5)
C27 0.040(6) 0.082(8) 0.118(10) -0.016(7) 0.016(6) 0.014(6)
C28 0.048(6) 0.049(6) 0.090(8) -0.010(5) 0.019(5) 0.007(5)
C29 0.041(5) 0.035(4) 0.040(4) 0.001(4) 0.005(3) 0.001(4)
C30 0.037(4) 0.035(4) 0.036(4) -0.004(3) 0.002(3) 0.003(3)
C31 0.044(5) 0.032(4) 0.036(4) -0.002(3) 0.003(3) -0.003(4)
C32 0.058(6) 0.038(5) 0.054(5) -0.002(4) 0.009(4) 0.003(4)
C33 0.094(8) 0.035(5) 0.063(6) 0.008(5) 0.011(6) -0.001(5)
C34 0.074(7) 0.055(6) 0.060(6) 0.013(5) 0.012(5) -0.016(5)
C35 0.050(5) 0.052(6) 0.053(5) 0.010(4) 0.013(4) -0.011(4)
C36 0.110(9) 0.058(6) 0.045(5) 0.002(5) 0.034(6) 0.020(6)
C37 0.054(6) 0.053(6) 0.060(6) 0.004(5) 0.007(5) -0.012(5)
C38 0.069(7) 0.074(7) 0.075(7) -0.011(6) 0.008(6) -0.030(6)
C39 0.060(7) 0.099(9) 0.053(6) -0.003(6) -0.008(5) -0.028(6)
C40 0.054(6) 0.072(7) 0.049(5) 0.005(5) -0.001(4) -0.023(5)
C41 0.033(4) 0.057(5) 0.038(4) -0.003(4) 0.007(3) -0.003(4)
C42 0.037(4) 0.055(5) 0.036(4) 0.004(4) 0.002(3) 0.010(4)
C43 0.047(5) 0.040(4) 0.035(4) 0.009(3) 0.011(4) 0.003(4)
C44 0.069(6) 0.065(6) 0.036(5) -0.008(4) 0.008(4) -0.010(5)
C45 0.101(9) 0.067(7) 0.042(5) -0.005(5) 0.025(6) -0.008(6)
C46 0.085(8) 0.067(7) 0.068(7) 0.010(6) 0.046(6) -0.009(6)
C47 0.056(6) 0.065(6) 0.068(7) 0.023(5) 0.013(5) -0.014(5)
C48 0.057(8) 0.121(12) 0.112(11) 0.011(9) -0.001(7) 0.029(8)

loop_
_atom_type_symbol
_atom_type_description
_atom_type_scat_dispersion_real
_atom_type_scat_dispersion_imag
_atom_type_scat_source
C C 0.0033 0.0016 'International Tables Vol C Tables 4.2.6.8 and 6.1.1.4'
H H 0.0000 0.0000 'International Tables Vol C Tables 4.2.6.8 and 6.1.1.4'
N N 0.0061 0.0033 'International Tables Vol C Tables 4.2.6.8 and 6.1.1.4'
O O 0.0106 0.0060 'International Tables Vol C Tables 4.2.6.8 and 6.1.1.4'
Ni Ni 0.3393 1.1124 'International Tables Vol C Tables 4.2.6.8 and 6.1.1.4'
I I -0.4742 1.8119 'International Tables Vol C Tables 4.2.6.8 and 6.1.1.4'

loop_
_geom_angle_atom_site_label_1
_geom_angle_atom_site_label_2
_geom_angle_atom_site_label_3
_geom_angle
_geom_angle_site_symmetry_1
_geom_angle_site_symmetry_3
_geom_angle_publ_flag
N5 Ni1 O1 154.3(2) . . ?
N5 Ni1 O3 94.4(2) . . ?
O1 Ni1 O3 92.7(2) . . ?
N5 Ni1 N3 104.3(3) . . ?
O1 Ni1 N3 101.4(2) . . ?
O3 Ni1 N3 78.4(2) . . ?
N5 Ni1 N1 97.1(3) . . ?
O1 Ni1 N1 78.2(2) . . ?
O3 Ni1 N1 168.1(2) . . ?
N3 Ni1 N1 95.7(3) . . ?
N5 Ni1 O5 79.9(2) . . ?
O1 Ni1 O5 76.87(19) . . ?
O3 Ni1 O5 81.00(19) . . ?
N3 Ni1 O5 159.2(2) . . ?
N1 Ni1 O5 104.0(2) . . ?
N5 Ni1 Ni3 119.35(19) . . ?
O1 Ni1 Ni3 54.11(14) . . ?
O3 Ni1 Ni3 43.83(15) . . ?
N3 Ni1 Ni3 105.43(19) . . ?
N1 Ni1 Ni3 130.38(19) . . ?
O5 Ni1 Ni3 56.48(13) . . ?
O5 Ni2 N2 154.4(3) . . ?
O5 Ni2 O7 94.6(2) . . ?
N2 Ni2 O7 93.0(2) . . ?
O5 Ni2 N7 103.9(2) . . ?
N2 Ni2 N7 101.5(3) . . ?
O7 Ni2 N7 78.4(2) . . ?
O5 Ni2 N6 77.9(2) . . ?
N2 Ni2 N6 97.7(3) . . ?
O7 Ni2 N6 168.2(2) . . ?
N7 Ni2 N6 94.4(3) . . ?
O5 Ni2 O1 76.51(19) . . ?
N2 Ni2 O1 80.9(3) . . ?
O7 Ni2 O1 79.8(2) . . ?
N7 Ni2 O1 158.2(2) . . ?
N6 Ni2 O1 106.9(2) . . ?
O5 Ni2 Ni3 57.02(14) . . ?
N2 Ni2 Ni3 116.7(2) . . ?
O7 Ni2 Ni3 43.58(16) . . ?
N7 Ni2 Ni3 107.90(19) . . ?
N6 Ni2 Ni3 132.96(19) . . ?
O1 Ni2 Ni3 53.52(13) . . ?
O7 Ni3 O3 160.5(2) . . ?
O7 Ni3 N4 113.1(3) . . ?
O3 Ni3 N4 82.5(3) . . ?
O7 Ni3 N8 81.8(3) . . ?
O3 Ni3 N8 107.8(3) . . ?
N4 Ni3 N8 100.0(3) . . ?
O7 Ni3 O1 78.1(2) . . ?
O3 Ni3 O1 87.29(19) . . ?
N4 Ni3 O1 102.8(2) . . ?
N8 Ni3 O1 154.1(2) . . ?
O7 Ni3 Ni1 114.68(16) . . ?
O3 Ni3 Ni1 46.58(14) . . ?
N4 Ni3 Ni1 109.6(2) . . ?
N8 Ni3 Ni1 134.8(2) . . ?
O1 Ni3 Ni1 45.51(13) . . ?
O7 Ni3 Ni2 46.90(15) . . ?
O3 Ni3 Ni2 113.59(15) . . ?
N4 Ni3 Ni2 142.7(2) . . ?
N8 Ni3 Ni2 105.9(2) . . ?
O1 Ni3 Ni2 48.20(13) . . ?
Ni1 Ni3 Ni2 69.16(4) . . ?
I2B I2A O10A 11.7(15) . . ?
I2B I2A O11 143(3) . . ?
O10A I2A O11 132(3) . . ?
I2B I2A N10 158.3(17) . . ?
O10A I2A N10 149.9(17) . . ?
O11 I2A N10 37.8(9) . . ?
I2B I2A O10 143(6) . . ?
O10A I2A O10 149(7) . . ?
O11 I2A O10 71(4) . . ?
N10 I2A O10 36.2(10) . . ?
I2A I2B O10A 158(3) . . ?
I2A I2B O11 26(2) . . ?
O10A I2B O11 134(3) . . ?
C5 N1 C1 118.1(7) . . ?
C5 N1 Ni1 115.2(5) . . ?
C1 N1 Ni1 126.6(6) . . ?
C11 N2 C7 118.7(8) . . ?
C11 N2 Ni2 128.8(7) . . ?
C7 N2 Ni2 112.2(5) . . ?
C13 N3 C17 119.4(7) . . ?
C13 N3 Ni1 125.3(6) . . ?
C17 N3 Ni1 115.2(5) . . ?
C19 N4 C23 117.5(8) . . ?
C19 N4 Ni3 113.8(5) . . ?
C23 N4 Ni3 127.6(7) . . ?
C25 N5 C29 118.4(7) . . ?
C25 N5 Ni1 127.5(6) . . ?
C29 N5 Ni1 114.0(5) . . ?
C31 N6 C35 118.1(7) . . ?
C31 N6 Ni2 114.0(5) . . ?
C35 N6 Ni2 126.8(6) . . ?
C41 N7 C37 117.9(7) . . ?
C41 N7 Ni2 115.2(5) . . ?
C37 N7 Ni2 126.5(6) . . ?
C47 N8 C43 119.8(8) . . ?
C47 N8 Ni3 126.2(7) . . ?
C43 N8 Ni3 113.9(6) . . ?
C6 O1 Ni1 114.3(5) . . ?
C6 O1 Ni2 107.0(4) . . ?
Ni1 O1 Ni2 99.7(2) . . ?
C6 O1 Ni3 162.5(5) . . ?
Ni1 O1 Ni3 80.38(17) . . ?
Ni2 O1 Ni3 78.28(16) . . ?
C6 O2 C12 113.9(7) . . ?
C18 O3 Ni3 116.5(5) . . ?
C18 O3 Ni1 118.7(4) . . ?
Ni3 O3 Ni1 89.6(2) . . ?
C24 O4 C18 113.9(6) . . ?
C30 O5 Ni2 115.4(4) . . ?
C30 O5 Ni1 109.4(4) . . ?
Ni2 O5 Ni1 100.7(2) . . ?
C30 O6 C36 114.5(7) . . ?
C42 O7 Ni3 118.0(5) . . ?
C42 O7 Ni2 117.5(5) . . ?
Ni3 O7 Ni2 89.5(2) . . ?
C48 O8 C42 114.2(8) . . ?
N1 C1 C2 122.5(9) . . ?
C3 C2 C1 119.0(9) . . ?
C2 C3 C4 120.3(8) . . ?
C3 C4 C5 118.0(9) . . ?
N1 C5 C4 122.0(8) . . ?
N1 C5 C6 114.6(7) . . ?
C4 C5 C6 123.4(8) . . ?
O1 C6 O2 113.7(7) . . ?
O1 C6 C5 110.4(6) . . ?
O2 C6 C5 103.5(6) . . ?
O1 C6 C7 109.4(7) . . ?
O2 C6 C7 110.3(7) . . ?
C5 C6 C7 109.4(7) . . ?
N2 C7 C8 121.2(9) . . ?
N2 C7 C6 116.0(7) . . ?
C8 C7 C6 122.6(9) . . ?
C9 C8 C7 119.1(11) . . ?
C10 C9 C8 118.6(11) . . ?
C9 C10 C11 119.7(11) . . ?
N2 C11 C10 122.6(11) . . ?
N3 C13 C14 122.5(9) . . ?
C15 C14 C13 118.4(9) . . ?
C14 C15 C16 119.3(9) . . ?
C15 C16 C17 119.4(8) . . ?
N3 C17 C16 120.9(7) . . ?
N3 C17 C18 117.0(7) . . ?
C16 C17 C18 122.0(7) . . ?
O3 C18 O4 111.8(6) . . ?
O3 C18 C17 109.9(6) . . ?
O4 C18 C17 109.5(6) . . ?
O3 C18 C19 110.5(6) . . ?
O4 C18 C19 102.4(6) . . ?
C17 C18 C19 112.5(6) . . ?
N4 C19 C20 121.2(8) . . ?
N4 C19 C18 115.0(7) . . ?
C20 C19 C18 123.7(8) . . ?
C21 C20 C19 117.7(10) . . ?
C22 C21 C20 121.7(10) . . ?
C21 C22 C23 117.3(10) . . ?
C22 C23 N4 124.8(11) . . ?
N5 C25 C26 123.1(9) . . ?
C27 C26 C25 117.7(10) . . ?
C26 C27 C28 120.0(10) . . ?
C29 C28 C27 117.8(10) . . ?
N5 C29 C28 122.8(8) . . ?
N5 C29 C30 115.2(7) . . ?
C28 C29 C30 122.0(8) . . ?
O5 C30 O6 113.0(6) . . ?
O5 C30 C31 110.4(6) . . ?
O6 C30 C31 103.3(6) . . ?
O5 C30 C29 110.0(6) . . ?
O6 C30 C29 109.2(6) . . ?
C31 C30 C29 110.7(6) . . ?
N6 C31 C32 121.4(8) . . ?
N6 C31 C30 115.0(7) . . ?
C32 C31 C30 123.6(8) . . ?
C33 C32 C31 120.0(9) . . ?
C32 C33 C34 119.3(9) . . ?
C33 C34 C35 118.6(9) . . ?
N6 C35 C34 122.5(9) . . ?
N7 C37 C38 123.0(10) . . ?
C39 C38 C37 118.9(11) . . ?
C38 C39 C40 119.6(10) . . ?
C39 C40 C41 119.4(10) . . ?
N7 C41 C40 121.1(8) . . ?
N7 C41 C42 115.8(7) . . ?
C40 C41 C42 123.1(8) . . ?
O7 C42 O8 112.4(7) . . ?
O7 C42 C41 110.5(7) . . ?
O8 C42 C41 109.8(7) . . ?
O7 C42 C43 110.6(7) . . ?
O8 C42 C43 102.6(7) . . ?
C41 C42 C43 110.7(7) . . ?
N8 C43 C44 119.7(8) . . ?
N8 C43 C42 115.6(7) . . ?
C44 C43 C42 124.7(8) . . ?
C45 C44 C43 119.7(9) . . ?
C46 C45 C44 119.1(9) . . ?
C45 C46 C47 119.1(10) . . ?
N8 C47 C46 122.5(10) . . ?
O11 N10 O10 118(3) . . ?
O11 N10 O12 117(3) . . ?
O10 N10 O12 117(3) . . ?
O11 N10 I2A 56(4) . . ?
O10 N10 I2A 69(4) . . ?
O12 N10 I2A 173(3) . . ?
N10 O10 O10A 82(5) . . ?
N10 O10 I2A 74(3) . . ?
O10A O10 I2A 14(3) . . ?
N10 O11 I2A 87(4) . . ?
N10 O11 I2B 95(4) . . ?
I2A O11 I2B 11.1(10) . . ?
O61B C61 O61A 95(4) . . ?
I2A O10A O10 17(4) . . ?
I2A O10A I2B 10.0(13) . . ?
O10 O10A I2B 16(5) . . ?

loop_
_geom_bond_atom_site_label_1
_geom_bond_atom_site_label_2
_geom_bond_distance
_geom_bond_site_symmetry_2
_geom_bond_publ_flag
Ni1 N5 2.038(7) . ?
Ni1 O1 2.042(5) . ?
Ni1 O3 2.049(5) . ?
Ni1 N3 2.078(6) . ?
Ni1 N1 2.083(6) . ?
Ni1 O5 2.126(5) . ?
Ni1 Ni3 2.8216(14) . ?
Ni2 O5 2.034(5) . ?
Ni2 N2 2.047(7) . ?
Ni2 O7 2.062(5) . ?
Ni2 N7 2.077(7) . ?
Ni2 N6 2.084(7) . ?
Ni2 O1 2.149(5) . ?
Ni2 Ni3 2.8234(14) . ?
Ni3 O7 1.946(6) . ?
Ni3 O3 1.954(5) . ?
Ni3 N4 1.998(7) . ?
Ni3 N8 2.014(7) . ?
Ni3 O1 2.319(5) . ?
I2A I2B 0.72(3) . ?
I2A O10A 1.53(4) . ?
I2A O11 1.63(7) . ?
I2A N10 1.97(3) . ?
I2A O10 1.92(9) . ?
I2B O10A 0.84(3) . ?
I2B O11 2.25(8) . ?
N1 C5 1.339(11) . ?
N1 C1 1.344(11) . ?
N2 C11 1.312(12) . ?
N2 C7 1.369(12) . ?
N3 C13 1.329(10) . ?
N3 C17 1.340(10) . ?
N4 C19 1.337(11) . ?
N4 C23 1.348(12) . ?
N5 C25 1.328(11) . ?
N5 C29 1.354(10) . ?
N6 C31 1.341(11) . ?
N6 C35 1.340(11) . ?
N7 C41 1.346(11) . ?
N7 C37 1.348(12) . ?
N8 C47 1.313(12) . ?
N8 C43 1.331(11) . ?
O1 C6 1.390(9) . ?
O2 C6 1.413(10) . ?
O2 C12 1.442(12) . ?
O3 C18 1.374(9) . ?
O4 C24 1.424(11) . ?
O4 C18 1.444(9) . ?
O5 C30 1.368(9) . ?
O6 C30 1.419(9) . ?
O6 C36 1.433(11) . ?
O7 C42 1.361(9) . ?
O8 C48 1.401(15) . ?
O8 C42 1.432(10) . ?
C1 C2 1.373(13) . ?
C2 C3 1.357(15) . ?
C3 C4 1.370(14) . ?
C4 C5 1.399(11) . ?
C5 C6 1.531(12) . ?
C6 C7 1.551(12) . ?
C7 C8 1.387(13) . ?
C8 C9 1.380(18) . ?
C9 C10 1.373(19) . ?
C10 C11 1.380(16) . ?
C13 C14 1.391(13) . ?
C14 C15 1.370(14) . ?
C15 C16 1.383(13) . ?
C16 C17 1.392(11) . ?
C17 C18 1.526(10) . ?
C18 C19 1.539(11) . ?
C19 C20 1.389(12) . ?
C20 C21 1.387(14) . ?
C21 C22 1.333(16) . ?
C22 C23 1.346(15) . ?
C25 C26 1.393(15) . ?
C26 C27 1.385(16) . ?
C27 C28 1.397(15) . ?
C28 C29 1.378(12) . ?
C29 C30 1.553(11) . ?
C30 C31 1.534(11) . ?
C31 C32 1.376(12) . ?
C32 C33 1.355(14) . ?
C33 C34 1.368(15) . ?
C34 C35 1.376(14) . ?
C37 C38 1.375(14) . ?
C38 C39 1.355(16) . ?
C39 C40 1.375(15) . ?
C40 C41 1.392(12) . ?
C41 C42 1.529(12) . ?
C42 C43 1.539(11) . ?
C43 C44 1.398(12) . ?
C44 C45 1.367(14) . ?
C45 C46 1.344(16) . ?
C46 C47 1.375(15) . ?
N10 O11 1.213(15) . ?
N10 O10 1.212(15) . ?
N10 O12 1.218(14) . ?
O10 O10A 3.33(13) . ?
C60 O60 1.42(4) . ?
C61 O61B 1.293(19) . ?
C61 O61A 1.311(19) . ?
